data_4322481
loop_
_publ_author_name
'Anne Dolbecq'
'Emmanuel Cadot'
'Dirk Eisner'
'Francis S\'echeresse'

_publ_contact_author
;
      Prof. F. S\'echeresse
      Institut Lavoisier, IREM, UMR C 0173
      Universit\'e de Versailles Saint Quentin
      45 Avenue des Etats Unis
      78035 Versailles cedex
      France
;
_publ_contact_author_email secheres@chimie.uvsq.fr
_publ_contact_author_fax '(33) 1 39 25 43 81'
_publ_contact_author_phone '(33) 1 39 25 43 89'
_publ_section_title
;
 Hydrothermal Syntheses: A Route to the Stepwise Condensation of Reduced
 Keggin Polyanions. From Reduced \b-[HmSiMo12O40]n- Monomers to Bicapped
 Dimerized [Si2Mo28O84(H2O)2]6- Anions
;
_journal_name_full 'Inorganic Chemistry'
_journal_page_first 4217
_journal_page_last 4223
_journal_paper_doi 10.1021/ic990420t
_journal_volume 38
_journal_year 1999
_chemical_formula_sum 'C12 H40 Mo14 N3 O44 Si'
_chemical_formula_weight 2301.72
_chemical_name_systematic
; 
 ? 
;
_space_group_IT_number 14
_symmetry_cell_setting monoclinic
_symmetry_space_group_name_Hall '-P 2yn'
_symmetry_space_group_name_H-M 'P 1 21/n 1'
_atom_sites_solution_hydrogens geom
_atom_sites_solution_primary direct
_atom_sites_solution_secondary difmap
_audit_creation_method SHELXL
_cell_angle_alpha 90.00
_cell_angle_beta 101.1240(10)
_cell_angle_gamma 90.00
_cell_formula_units_Z 4
_cell_length_a 19.3591(2)
_cell_length_b 13.1119(2)
_cell_length_c 21.1265(2)
_cell_measurement_reflns_used 10524
_cell_measurement_temperature 293(2)
_cell_measurement_theta_max 23.3
_cell_measurement_theta_min 1.6
_cell_volume 5261.88(11)
_computing_cell_refinement 'Siemens XSCANS'
_computing_data_collection 'Siemens XSCANS'
_computing_data_reduction 'Siemens SHELXTL'
_computing_molecular_graphics 'Siemens SHELXTL'
_computing_publication_material 'Siemens SHELXTL'
_computing_structure_refinement 'SHELXL-93 (Sheldrick, 1993)'
_computing_structure_solution 'SHELXS-86 (Sheldrick, 1990)'
_diffrn_ambient_temperature 293(2)
_diffrn_measurement_device 'Siemens P4'
_diffrn_measurement_method '\w scans'
_diffrn_radiation_monochromator graphite
_diffrn_radiation_source 'fine-focus sealed tube'
_diffrn_radiation_type MoK\a
_diffrn_radiation_wavelength 0.71073
_diffrn_reflns_av_R_equivalents 0.0828
_diffrn_reflns_av_sigmaI/netI 0.0742
_diffrn_reflns_limit_h_max 21
_diffrn_reflns_limit_h_min -14
_diffrn_reflns_limit_k_max 14
_diffrn_reflns_limit_k_min -13
_diffrn_reflns_limit_l_max 23
_diffrn_reflns_limit_l_min -23
_diffrn_reflns_number 23349
_diffrn_reflns_theta_max 23.27
_diffrn_reflns_theta_min 1.59
_diffrn_standards_decay_% 0
_exptl_absorpt_coefficient_mu 3.342
_exptl_absorpt_correction_type 'multi-scan (SADABS)'
_exptl_crystal_colour black
_exptl_crystal_density_diffrn 2.905
_exptl_crystal_description hexagon
_exptl_crystal_F_000 4348
_exptl_crystal_size_max 0.24
_exptl_crystal_size_mid 0.08
_exptl_crystal_size_min 0.03
_refine_diff_density_max 2.139
_refine_diff_density_min -1.169
_refine_diff_density_rms 0.221
_refine_ls_extinction_coef 0.00002(2)
_refine_ls_extinction_expression Fc^*^=kFc[1+0.001xFc^2^\l^3^/sin(2\q)]^-1/4^
_refine_ls_extinction_method SHELXL
_refine_ls_goodness_of_fit_all 1.099
_refine_ls_goodness_of_fit_obs 1.128
_refine_ls_matrix_type full
_refine_ls_number_parameters 659
_refine_ls_number_reflns 7562
_refine_ls_number_restraints 0
_refine_ls_restrained_S_all 1.102
_refine_ls_restrained_S_obs 1.128
_refine_ls_R_factor_all 0.0946
_refine_ls_R_factor_obs 0.0540
_refine_ls_shift/esd_max -0.235
_refine_ls_shift/esd_mean 0.005
_refine_ls_structure_factor_coef Fsqd
_refine_ls_weighting_details 'w=1/[\s^2^(Fo^2^)+(0.0520P)^2^+74.2951P] where P=(Fo^2^+2Fc^2^)/3'
_refine_ls_weighting_scheme calc
_refine_ls_wR_factor_all 0.1460
_refine_ls_wR_factor_obs 0.1211
_reflns_number_observed 5162
_reflns_number_total 7565
_reflns_observed_criterion >2sigma(I)
_cod_data_source_file ic990420t_5.cif
_cod_data_source_block de31
_cod_depositor_comments
;
The following automatic conversions were performed:

'_refine_ls_weighting_scheme' value 'calc
w=1/[\s^2^(Fo^2^)+(0.0520P)^2^+74.2951P] where P=(Fo^2^+2Fc^2^)/3'
was changed to 'calc'. New tag '_refine_ls_weighting_details' was
created. The value of the new tag was set to
'w=1/[\s^2^(Fo^2^)+(0.0520P)^2^+74.2951P] where P=(Fo^2^+2Fc^2^)/3'.

Automatic conversion script
Id: cif_fix_values 3143 2015-03-26 13:38:13Z robertas 
;
_cod_database_code 4322481

loop_
_symmetry_equiv_pos_as_xyz
'x, y, z'
'-x+1/2, y+1/2, -z+1/2'
'-x, -y, -z'
'x-1/2, -y-1/2, z-1/2'

loop_
_atom_site_aniso_label
_atom_site_aniso_U_11
_atom_site_aniso_U_22
_atom_site_aniso_U_33
_atom_site_aniso_U_23
_atom_site_aniso_U_13
_atom_site_aniso_U_12
Mo1 0.0298(8) 0.0315(8) 0.0266(7) 0.0031(6) 0.0075(6) -0.0071(6)
Mo2 0.0435(9) 0.0207(7) 0.0304(7) 0.0005(6) 0.0093(6) 0.0035(6)
Mo3 0.0302(8) 0.0319(8) 0.0356(8) -0.0014(6) 0.0103(6) 0.0069(6)
Mo4 0.0311(8) 0.0446(9) 0.0296(8) 0.0124(6) 0.0093(6) 0.0020(7)
Mo5 0.0324(8) 0.0368(8) 0.0373(8) 0.0098(6) 0.0161(6) 0.0106(6)
Mo6 0.0406(9) 0.0343(8) 0.0255(7) -0.0017(6) 0.0074(6) -0.0103(7)
Mo7 0.0365(8) 0.0308(7) 0.0275(7) 0.0010(6) 0.0126(6) -0.0008(6)
Mo8 0.0278(8) 0.0347(8) 0.0306(7) -0.0032(6) 0.0051(6) 0.0006(6)
Mo9 0.0411(9) 0.0349(8) 0.0386(8) 0.0138(6) 0.0203(7) 0.0024(7)
Mo10 0.0357(8) 0.0273(7) 0.0421(8) -0.0017(6) 0.0194(7) -0.0071(6)
Mo11 0.0350(8) 0.0261(7) 0.0305(7) -0.0020(6) 0.0146(6) -0.0002(6)
Mo12 0.0372(8) 0.0279(7) 0.0269(7) 0.0027(6) 0.0065(6) -0.0016(6)
Mo13 0.0509(10) 0.0224(7) 0.0520(9) 0.0079(6) 0.0278(8) 0.0054(7)
Mo14 0.0478(9) 0.0262(8) 0.0473(9) -0.0108(6) 0.0228(7) -0.0127(7)
Si 0.019(2) 0.017(2) 0.026(2) 0.000(2) 0.009(2) -0.003(2)
O1 0.038(6) 0.028(5) 0.021(5) 0.002(4) 0.012(4) 0.002(5)
O2 0.042(6) 0.023(5) 0.034(6) 0.001(4) 0.011(5) 0.002(5)
O3 0.048(7) 0.020(5) 0.028(5) -0.004(4) 0.011(5) 0.003(5)
O4 0.041(7) 0.043(7) 0.034(6) -0.004(5) 0.016(5) -0.010(5)
O5 0.031(6) 0.029(6) 0.039(6) -0.004(5) 0.006(5) -0.007(5)
O6 0.047(7) 0.023(6) 0.057(7) 0.008(5) 0.027(6) 0.001(5)
O7 0.031(6) 0.039(6) 0.024(5) 0.006(4) 0.008(4) -0.008(5)
O8 0.026(6) 0.025(5) 0.025(5) 0.000(4) 0.001(4) -0.004(4)
O9 0.031(6) 0.042(6) 0.046(6) 0.012(5) 0.012(5) 0.006(5)
O10 0.044(7) 0.031(6) 0.034(6) -0.002(5) 0.009(5) -0.002(5)
O11 0.034(6) 0.024(5) 0.027(5) 0.006(4) 0.011(5) -0.002(5)
O12 0.029(6) 0.026(5) 0.021(5) 0.005(4) 0.010(4) 0.007(4)
O13 0.043(7) 0.035(6) 0.037(6) -0.006(5) 0.013(5) -0.010(5)
O14 0.037(6) 0.029(6) 0.030(6) -0.001(4) 0.010(5) -0.011(5)
O15 0.047(7) 0.022(5) 0.044(6) 0.004(5) 0.019(5) 0.006(5)
O16 0.036(6) 0.025(5) 0.028(5) 0.000(4) 0.006(5) -0.005(5)
O17 0.041(6) 0.035(6) 0.033(6) -0.007(5) 0.015(5) -0.014(5)
O18 0.044(7) 0.052(7) 0.042(7) -0.015(6) 0.007(5) -0.025(6)
O19 0.051(7) 0.063(8) 0.027(6) -0.005(5) 0.018(5) -0.009(6)
O20 0.039(6) 0.026(6) 0.038(6) -0.003(5) 0.009(5) 0.004(5)
O21 0.043(7) 0.023(5) 0.037(6) -0.003(4) 0.016(5) -0.002(5)
O22 0.037(7) 0.059(8) 0.047(7) -0.009(6) -0.001(5) -0.003(6)
O23 0.033(6) 0.021(5) 0.036(6) 0.001(4) 0.016(5) -0.009(4)
O24 0.071(8) 0.026(6) 0.057(7) 0.012(5) 0.026(7) 0.006(6)
O25 0.044(7) 0.033(6) 0.045(7) 0.016(5) 0.028(5) 0.012(5)
O26 0.079(9) 0.015(5) 0.072(8) 0.001(5) 0.049(7) -0.007(6)
O27 0.041(7) 0.023(5) 0.049(7) -0.006(5) 0.020(5) -0.003(5)
O28 0.041(7) 0.068(8) 0.048(7) 0.020(6) 0.012(6) 0.026(6)
O29 0.051(7) 0.033(6) 0.033(6) 0.014(5) 0.010(5) -0.009(5)
O30 0.047(7) 0.025(6) 0.053(7) -0.002(5) 0.023(6) 0.009(5)
O31 0.031(6) 0.046(7) 0.040(6) -0.003(5) 0.006(5) 0.009(5)
O32 0.045(7) 0.071(9) 0.045(7) 0.025(6) 0.011(6) 0.016(6)
O33 0.071(9) 0.039(7) 0.057(8) -0.020(6) 0.020(7) -0.022(6)
O34 0.053(7) 0.040(6) 0.034(6) 0.006(5) 0.012(5) -0.023(6)
O35 0.053(8) 0.064(8) 0.054(7) 0.023(6) 0.031(6) 0.008(6)
O36 0.022(6) 0.052(7) 0.036(6) 0.021(5) 0.009(5) -0.001(5)
O37 0.054(7) 0.047(7) 0.031(6) -0.011(5) 0.020(5) 0.001(6)
O38 0.038(7) 0.035(6) 0.055(7) -0.013(5) 0.022(6) -0.014(5)
O39 0.036(6) 0.046(7) 0.034(6) -0.005(5) 0.001(5) 0.005(5)
O40 0.049(7) 0.043(7) 0.058(8) -0.003(6) 0.027(6) -0.016(6)
O41 0.053(8) 0.051(7) 0.064(8) 0.029(6) 0.039(6) 0.013(6)
O42 0.050(8) 0.062(8) 0.048(7) -0.004(6) 0.018(6) 0.016(6)
O43 0.093(10) 0.029(6) 0.064(8) 0.020(6) 0.037(7) 0.016(6)
N1 0.025(8) 0.035(8) 0.066(10) -0.020(7) 0.006(7) 0.004(6)
N2 0.052(10) 0.053(10) 0.056(10) 0.001(8) 0.011(8) 0.013(8)
C5 0.090(18) 0.062(14) 0.120(20) -0.041(14) 0.028(15) 0.013(13)
C6 0.094(21) 0.047(15) 0.242(37) -0.033(19) 0.019(22) 0.004(15)
C7 0.071(19) 0.201(34) 0.118(23) -0.021(22) -0.006(16) 0.058(21)
C8 0.207(37) 0.097(22) 0.115(26) -0.018(19) 0.037(24) 0.035(23)
N3 0.045(10) 0.071(11) 0.051(10) 0.005(8) 0.018(8) 0.002(9)
C9 0.054(13) 0.079(16) 0.075(15) 0.016(12) 0.011(11) 0.011(11)
C10 0.100(19) 0.114(20) 0.053(13) -0.016(13) 0.024(13) 0.030(16)
C11 0.209(35) 0.158(28) 0.094(20) 0.050(20) 0.069(22) 0.140(27)
C12 0.093(23) 0.189(35) 0.125(26) -0.009(24) 0.010(19) -0.011(24)

loop_
_atom_site_label
_atom_site_type_symbol
_atom_site_fract_x
_atom_site_fract_y
_atom_site_fract_z
_atom_site_U_iso_or_equiv
_atom_site_thermal_displace_type
_atom_site_occupancy
_atom_site_calc_flag
_atom_site_refinement_flags
_atom_site_disorder_group
Mo1 Mo 0.64323(7) 0.93993(10) 0.18387(6) 0.0290(3) Uani 1 d . .
Mo2 Mo 0.46312(7) 1.06592(9) 0.19856(6) 0.0312(3) Uani 1 d . .
Mo3 Mo 0.34045(7) 0.92822(10) 0.25012(6) 0.0321(3) Uani 1 d . .
Mo4 Mo 0.63678(7) 0.76717(11) 0.38064(6) 0.0346(4) Uani 1 d . .
Mo5 Mo 0.67356(7) 0.69615(10) 0.22214(6) 0.0343(4) Uani 1 d . .
Mo6 Mo 0.60075(7) 1.01106(10) 0.34016(6) 0.0333(4) Uani 1 d . .
Mo7 Mo 0.47567(7) 0.88314(10) 0.39538(6) 0.0308(3) Uani 1 d . .
Mo8 Mo 0.37225(7) 0.86290(10) 0.10545(6) 0.0311(3) Uani 1 d . .
Mo9 Mo 0.50197(8) 0.64406(10) 0.41171(7) 0.0365(4) Uani 1 d . .
Mo10 Mo 0.37414(7) 0.65870(10) 0.29265(7) 0.0334(4) Uani 1 d . .
Mo11 Mo 0.54969(7) 0.73795(10) 0.09083(6) 0.0294(3) Uani 1 d . .
Mo12 Mo 0.50924(7) 0.97428(10) 0.07280(6) 0.0306(3) Uani 1 d . .
Mo13 Mo 0.53798(8) 0.54733(10) 0.28040(7) 0.0394(4) Uani 1 d . .
Mo14 Mo 0.41213(8) 0.59609(10) 0.15076(7) 0.0386(4) Uani 1 d . .
Si Si 0.5068(2) 0.8082(3) 0.2411(2) 0.0198(8) Uani 1 d . .
O1 O 0.5404(5) 0.8493(7) 0.3129(4) 0.028(2) Uani 1 d . .
O2 O 0.4062(5) 0.9348(7) 0.3330(4) 0.032(2) Uani 1 d . .
O3 O 0.5477(5) 1.0133(7) 0.1621(4) 0.032(2) Uani 1 d . .
O4 O 0.6575(5) 0.9078(8) 0.3905(5) 0.038(3) Uani 1 d . .
O5 O 0.3351(5) 0.7810(7) 0.2625(5) 0.033(2) Uani 1 d . .
O6 O 0.4578(6) 0.5618(7) 0.3342(5) 0.040(3) Uani 1 d . .
O7 O 0.5532(5) 0.7759(7) 0.4327(4) 0.031(2) Uani 1 d . .
O8 O 0.4459(5) 0.8879(7) 0.2092(4) 0.026(2) Uani 1 d . .
O9 O 0.6776(5) 0.7434(8) 0.3098(5) 0.039(3) Uani 1 d . .
O10 O 0.6347(5) 0.6813(7) 0.1292(5) 0.036(3) Uani 1 d . .
O11 O 0.5940(5) 0.8851(7) 0.0931(4) 0.028(2) Uani 1 d . .
O12 O 0.5692(5) 0.8020(7) 0.1989(4) 0.025(2) Uani 1 d . .
O13 O 0.3676(5) 0.7259(7) 0.1214(5) 0.038(3) Uani 1 d . .
O14 O 0.6453(5) 0.9764(7) 0.2681(4) 0.032(2) Uani 1 d . .
O15 O 0.5211(5) 1.0639(7) 0.2766(5) 0.036(3) Uani 1 d . .
O16 O 0.4673(5) 0.8350(7) 0.0834(4) 0.029(2) Uani 1 d . .
O17 O 0.5381(5) 0.9905(7) 0.4019(5) 0.035(3) Uani 1 d . .
O18 O 0.6434(6) 1.1172(8) 0.3710(5) 0.046(3) Uani 1 d . .
O19 O 0.4441(6) 0.8938(8) 0.4633(5) 0.045(3) Uani 1 d . .
O20 O 0.3783(5) 1.0588(7) 0.2260(5) 0.034(2) Uani 1 d . .
O21 O 0.4339(5) 0.7432(7) 0.3659(5) 0.033(2) Uani 1 d . .
O22 O 0.3221(6) 0.8775(9) 0.0316(5) 0.049(3) Uani 1 d . .
O23 O 0.4707(5) 0.6951(7) 0.2423(4) 0.029(2) Uani 1 d . .
O24 O 0.4639(6) 1.1891(7) 0.1752(5) 0.049(3) Uani 1 d . .
O25 O 0.5757(5) 0.6444(7) 0.3525(5) 0.038(3) Uani 1 d . .
O26 O 0.4773(6) 0.5042(7) 0.2092(6) 0.051(3) Uani 1 d . .
O27 O 0.4909(5) 0.6401(7) 0.1129(5) 0.036(3) Uani 1 d . .
O28 O 0.7482(6) 0.6340(9) 0.2275(5) 0.052(3) Uani 1 d . .
O29 O 0.5301(6) 1.0743(7) 0.0264(5) 0.039(3) Uani 1 d . .
O30 O 0.6076(5) 0.5925(7) 0.2398(5) 0.040(3) Uani 1 d . .
O31 O 0.3112(5) 0.9090(8) 0.1569(5) 0.039(3) Uani 1 d . .
O32 O 0.6948(6) 0.7194(9) 0.4412(5) 0.053(3) Uani 1 d . .
O33 O 0.3712(7) 0.5156(8) 0.0948(5) 0.055(3) Uani 1 d . .
O34 O 0.6933(6) 1.0287(8) 0.1561(5) 0.042(3) Uani 1 d . .
O35 O 0.5820(6) 0.5326(9) 0.4550(5) 0.054(3) Uani 1 d . .
O36 O 0.7046(5) 0.8331(8) 0.1991(5) 0.036(3) Uani 1 d . .
O37 O 0.5490(6) 0.7143(8) 0.0126(5) 0.042(3) Uani 1 d . .
O38 O 0.3545(5) 0.5879(8) 0.2176(5) 0.041(3) Uani 1 d . .
O39 O 0.4226(5) 1.0051(8) 0.1062(5) 0.039(3) Uani 1 d . .
O40 O 0.3145(6) 0.6118(8) 0.3334(5) 0.048(3) Uani 1 d . .
O41 O 0.4651(6) 0.6077(8) 0.4749(5) 0.052(3) Uani 1 d . .
O42 O 0.2653(6) 0.9656(9) 0.2705(5) 0.052(3) Uani 1 d . .
O43 O 0.5682(7) 0.4351(8) 0.3129(6) 0.059(4) Uani 1 d . .
N1 N 0.6267(7) 0.3525(10) 0.1149(7) 0.042(3) Uani 1 d . .
C1 C 0.5553(16) 0.3788(23) 0.1163(15) 0.119(10) Uiso 1 d . .
C2 C 0.6814(15) 0.4086(21) 0.1550(13) 0.108(9) Uiso 1 d . .
C3A C 0.6401(31) 0.2690(47) 0.0754(30) 0.116(19) Uiso 0.50 d P .
C3B C 0.6432(30) 0.2467(43) 0.1355(28) 0.108(17) Uiso 0.50 d P .
C4A C 0.5805(44) 0.4394(64) 0.0727(40) 0.178(30) Uiso 0.50 d P .
C4B C 0.6440(28) 0.3594(41) 0.0452(26) 0.098(16) Uiso 0.50 d P .
N2 N 0.3755(8) 1.2665(11) 0.3617(7) 0.053(4) Uani 1 d . .
C5 C 0.3658(12) 1.3505(15) 0.4060(11) 0.089(8) Uani 1 d . .
H5A H 0.3566(48) 1.3225(15) 0.4456(20) 0.050 Uiso 1 calc R .
H5B H 0.3267(32) 1.3921(42) 0.3863(20) 0.050 Uiso 1 calc R .
H5C H 0.4077(22) 1.3914(43) 0.4149(37) 0.050 Uiso 1 calc R .
C6 C 0.3131(13) 1.1998(17) 0.3555(16) 0.129(12) Uani 1 d . .
H6A H 0.2711(13) 1.2402(20) 0.3442(48) 0.050 Uiso 1 calc R .
H6B H 0.3132(28) 1.1660(55) 0.3958(19) 0.055 Uiso 1 calc R .
H6C H 0.3143(29) 1.1499(49) 0.3225(33) 0.050 Uiso 1 calc R .
C7 C 0.4380(12) 1.2090(23) 0.3852(14) 0.133(12) Uani 1 d . .
H7A H 0.4350(23) 1.1790(60) 0.4261(25) 0.050 Uiso 1 calc R .
H7B H 0.4782(13) 1.2532(27) 0.3904(42) 0.050 Uiso 1 calc R .
H7C H 0.4428(28) 1.1560(48) 0.3550(25) 0.050 Uiso 1 calc R .
C8 C 0.3763(18) 1.3096(21) 0.2988(13) 0.139(12) Uani 1 d . .
H8A H 0.3480(43) 1.3703(47) 0.2930(23) 0.050 Uiso 1 calc R .
H8B H 0.3576(48) 1.2609(36) 0.2660(13) 0.050 Uiso 1 calc R .
H8C H 0.4238(19) 1.3263(65) 0.2956(20) 0.050 Uiso 1 calc R .
N3 N 0.2439(8) 0.7665(12) 0.4600(7) 0.055(4) Uani 1 d . .
C9 C 0.3151(10) 0.7268(16) 0.4826(10) 0.070(6) Uani 1 d . .
H9A H 0.3163(15) 0.6876(57) 0.5211(25) 0.050 Uiso 1 calc R .
H9B H 0.3476(12) 0.7826(16) 0.4915(40) 0.050 Uiso 1 calc R .
H9C H 0.3281(20) 0.6841(54) 0.4498(19) 0.050 Uiso 1 calc R .
C10 C 0.2227(12) 0.8312(18) 0.5079(9) 0.088(8) Uani 1 d . .
H10A H 0.2529(32) 0.8899(38) 0.5149(32) 0.050 Uiso 1 calc R .
H10B H 0.2263(47) 0.7941(28) 0.5476(16) 0.050 Uiso 1 calc R .
H10C H 0.1749(19) 0.8527(57) 0.4933(21) 0.050 Uiso 1 calc R .
C11 C 0.2401(17) 0.8213(21) 0.4002(12) 0.149(15) Uani 1 d . .
H11A H 0.2652(40) 0.8845(39) 0.4085(14) 0.050 Uiso 1 calc R .
H11B H 0.1917(16) 0.8350(63) 0.3816(24) 0.050 Uiso 1 calc R .
H11C H 0.2607(49) 0.7809(37) 0.3709(20) 0.050 Uiso 1 calc R .
C12 C 0.1959(14) 0.6831(24) 0.4448(14) 0.137(12) Uani 1 d . .
H12A H 0.1938(38) 0.6455(46) 0.4833(16) 0.050 Uiso 1 calc R .
H12B H 0.2119(29) 0.6390(43) 0.4142(36) 0.050 Uiso 1 calc R .
H12C H 0.1500(18) 0.7088(24) 0.4264(41) 0.050 Uiso 1 calc R .
OW1 O 0.7111(8) 0.4944(12) 0.4329(8) 0.093(5) Uiso 1 d . .

loop_
_atom_type_symbol
_atom_type_description
_atom_type_scat_dispersion_real
_atom_type_scat_dispersion_imag
_atom_type_scat_source
C C 0.0033 0.0016 'International Tables Vol C Tables 4.2.6.8 and 6.1.1.4'
N N 0.0061 0.0033 'International Tables Vol C Tables 4.2.6.8 and 6.1.1.4'
O O 0.0106 0.0060 'International Tables Vol C Tables 4.2.6.8 and 6.1.1.4'
Si Si 0.0817 0.0704 'International Tables Vol C Tables 4.2.6.8 and 6.1.1.4'
Mo Mo -1.6832 0.6857 'International Tables Vol C Tables 4.2.6.8 and 6.1.1.4'
H H 0.0000 0.0000 'International Tables Vol C Tables 4.2.6.8 and 6.1.1.4'

loop_
_geom_angle_atom_site_label_1
_geom_angle_atom_site_label_2
_geom_angle_atom_site_label_3
_geom_angle
_geom_angle_site_symmetry_1
_geom_angle_site_symmetry_3
_geom_angle_publ_flag
O34 Mo1 O36 101.1(5) . . ?
O34 Mo1 O14 104.5(4) . . ?
O36 Mo1 O14 97.9(4) . . ?
O34 Mo1 O3 98.7(5) . . ?
O36 Mo1 O3 157.7(4) . . ?
O14 Mo1 O3 86.9(4) . . ?
O34 Mo1 O11 96.2(4) . . ?
O36 Mo1 O11 93.6(4) . . ?
O14 Mo1 O11 153.8(4) . . ?
O3 Mo1 O11 74.1(4) . . ?
O34 Mo1 O12 167.3(4) . . ?
O36 Mo1 O12 77.3(4) . . ?
O14 Mo1 O12 88.2(3) . . ?
O3 Mo1 O12 81.1(3) . . ?
O11 Mo1 O12 71.4(3) . . ?
O34 Mo1 Mo12 95.0(4) . . ?
O36 Mo1 Mo12 130.6(3) . . ?
O14 Mo1 Mo12 122.8(3) . . ?
O3 Mo1 Mo12 36.6(3) . . ?
O11 Mo1 Mo12 37.9(3) . . ?
O12 Mo1 Mo12 77.2(2) . . ?
O24 Mo2 O15 104.0(5) . . ?
O24 Mo2 O20 101.5(5) . . ?
O15 Mo2 O20 98.4(4) . . ?
O24 Mo2 O3 99.1(4) . . ?
O15 Mo2 O3 86.4(4) . . ?
O20 Mo2 O3 157.0(4) . . ?
O24 Mo2 O39 96.5(5) . . ?
O15 Mo2 O39 153.1(4) . . ?
O20 Mo2 O39 94.4(4) . . ?
O3 Mo2 O39 73.1(4) . . ?
O24 Mo2 O8 167.6(5) . . ?
O15 Mo2 O8 88.5(4) . . ?
O20 Mo2 O8 76.7(4) . . ?
O3 Mo2 O8 80.9(3) . . ?
O39 Mo2 O8 71.5(3) . . ?
O24 Mo2 Mo12 95.5(4) . . ?
O15 Mo2 Mo12 122.0(3) . . ?
O20 Mo2 Mo12 130.5(3) . . ?
O3 Mo2 Mo12 36.2(3) . . ?
O39 Mo2 Mo12 37.3(3) . . ?
O8 Mo2 Mo12 77.1(2) . . ?
O42 Mo3 O31 101.5(5) . . ?
O42 Mo3 O5 100.6(5) . . ?
O31 Mo3 O5 89.7(4) . . ?
O42 Mo3 O2 101.8(5) . . ?
O31 Mo3 O2 156.6(4) . . ?
O5 Mo3 O2 88.0(4) . . ?
O42 Mo3 O20 101.5(5) . . ?
O31 Mo3 O20 84.3(4) . . ?
O5 Mo3 O20 157.8(4) . . ?
O2 Mo3 O20 89.0(4) . . ?
O42 Mo3 O8 173.0(4) . . ?
O31 Mo3 O8 73.3(4) . . ?
O5 Mo3 O8 84.4(4) . . ?
O2 Mo3 O8 83.2(3) . . ?
O20 Mo3 O8 73.5(3) . . ?
O32 Mo4 O9 103.3(5) . . ?
O32 Mo4 O4 100.7(5) . . ?
O9 Mo4 O4 98.0(4) . . ?
O32 Mo4 O25 101.4(5) . . ?
O9 Mo4 O25 86.8(4) . . ?
O4 Mo4 O25 155.6(4) . . ?
O32 Mo4 O7 95.2(4) . . ?
O9 Mo4 O7 156.0(4) . . ?
O4 Mo4 O7 93.3(4) . . ?
O25 Mo4 O7 74.6(4) . . ?
O32 Mo4 O1 166.7(4) . . ?
O9 Mo4 O1 89.9(4) . . ?
O4 Mo4 O1 75.5(4) . . ?
O25 Mo4 O1 80.6(4) . . ?
O7 Mo4 O1 72.5(3) . . ?
O28 Mo5 O9 102.7(5) . . ?
O28 Mo5 O30 104.0(5) . . ?
O9 Mo5 O30 87.0(4) . . ?
O28 Mo5 O10 100.4(5) . . ?
O9 Mo5 O10 156.8(4) . . ?
O30 Mo5 O10 89.1(4) . . ?
O28 Mo5 O36 99.3(5) . . ?
O9 Mo5 O36 89.3(4) . . ?
O30 Mo5 O36 156.7(4) . . ?
O10 Mo5 O36 85.4(4) . . ?
O28 Mo5 O12 170.4(4) . . ?
O9 Mo5 O12 83.6(4) . . ?
O30 Mo5 O12 83.5(4) . . ?
O10 Mo5 O12 73.3(4) . . ?
O36 Mo5 O12 73.3(3) . . ?
O18 Mo6 O4 100.5(5) . . ?
O18 Mo6 O14 103.8(4) . . ?
O4 Mo6 O14 88.6(4) . . ?
O18 Mo6 O15 103.5(5) . . ?
O4 Mo6 O15 155.9(4) . . ?
O14 Mo6 O15 87.5(4) . . ?
O18 Mo6 O17 100.1(4) . . ?
O4 Mo6 O17 84.0(4) . . ?
O14 Mo6 O17 155.9(4) . . ?
O15 Mo6 O17 89.9(4) . . ?
O18 Mo6 O1 171.1(4) . . ?
O4 Mo6 O1 73.5(4) . . ?
O14 Mo6 O1 82.9(3) . . ?
O15 Mo6 O1 82.4(4) . . ?
O17 Mo6 O1 73.0(3) . . ?
O19 Mo7 O2 104.4(5) . . ?
O19 Mo7 O17 102.4(5) . . ?
O2 Mo7 O17 98.8(4) . . ?
O19 Mo7 O21 98.5(4) . . ?
O2 Mo7 O21 85.5(4) . . ?
O17 Mo7 O21 156.8(4) . . ?
O19 Mo7 O7 95.0(5) . . ?
O2 Mo7 O7 153.7(4) . . ?
O17 Mo7 O7 94.1(4) . . ?
O21 Mo7 O7 74.1(4) . . ?
O19 Mo7 O1 167.9(5) . . ?
O2 Mo7 O1 87.7(4) . . ?
O17 Mo7 O1 76.5(4) . . ?
O21 Mo7 O1 80.9(3) . . ?
O7 Mo7 O1 73.1(3) . . ?
O19 Mo7 Mo9 93.8(4) . . ?
O2 Mo7 Mo9 121.7(3) . . ?
O17 Mo7 Mo9 130.9(3) . . ?
O21 Mo7 Mo9 36.7(3) . . ?
O7 Mo7 Mo9 37.9(3) . . ?
O1 Mo7 Mo9 78.4(2) . . ?
O22 Mo8 O13 104.0(5) . . ?
O22 Mo8 O31 100.8(5) . . ?
O13 Mo8 O31 98.8(4) . . ?
O22 Mo8 O16 101.3(5) . . ?
O13 Mo8 O16 86.8(4) . . ?
O31 Mo8 O16 155.2(4) . . ?
O22 Mo8 O39 95.1(5) . . ?
O13 Mo8 O39 155.0(4) . . ?
O31 Mo8 O39 93.1(4) . . ?
O16 Mo8 O39 73.8(4) . . ?
O22 Mo8 O8 165.5(4) . . ?
O13 Mo8 O8 90.4(4) . . ?
O31 Mo8 O8 75.7(4) . . ?
O16 Mo8 O8 80.1(3) . . ?
O39 Mo8 O8 71.3(3) . . ?
O22 Mo8 Mo12 95.8(4) . . ?
O13 Mo8 Mo12 123.8(3) . . ?
O31 Mo8 Mo12 128.5(3) . . ?
O16 Mo8 Mo12 37.5(3) . . ?
O39 Mo8 Mo12 36.8(3) . . ?
O8 Mo8 Mo12 76.4(2) . . ?
O41 Mo9 O21 103.2(5) . . ?
O41 Mo9 O7 109.5(5) . . ?
O21 Mo9 O7 78.1(4) . . ?
O41 Mo9 O6 108.2(5) . . ?
O21 Mo9 O6 79.3(4) . . ?
O7 Mo9 O6 139.4(4) . . ?
O41 Mo9 O25 156.6(5) . . ?
O21 Mo9 O25 100.1(4) . . ?
O7 Mo9 O25 76.2(4) . . ?
O6 Mo9 O25 75.1(4) . . ?
O41 Mo9 O35 81.7(5) . . ?
O21 Mo9 O35 174.8(4) . . ?
O7 Mo9 O35 101.7(4) . . ?
O6 Mo9 O35 97.9(4) . . ?
O25 Mo9 O35 74.9(4) . . ?
O41 Mo9 Mo10 104.9(4) . . ?
O21 Mo9 Mo10 39.2(3) . . ?
O7 Mo9 Mo10 113.6(3) . . ?
O6 Mo9 Mo10 40.8(3) . . ?
O25 Mo9 Mo10 92.5(3) . . ?
O35 Mo9 Mo10 138.5(3) . . ?
O41 Mo9 Mo7 106.2(4) . . ?
O21 Mo9 Mo7 38.6(3) . . ?
O7 Mo9 Mo7 40.1(3) . . ?
O6 Mo9 Mo7 114.0(3) . . ?
O25 Mo9 Mo7 92.7(3) . . ?
O35 Mo9 Mo7 141.7(3) . . ?
Mo10 Mo9 Mo7 76.75(5) . . ?
O40 Mo10 O38 102.3(5) . . ?
O40 Mo10 O5 102.7(5) . . ?
O38 Mo10 O5 98.1(5) . . ?
O40 Mo10 O21 98.8(5) . . ?
O38 Mo10 O21 157.2(4) . . ?
O5 Mo10 O21 85.7(4) . . ?
O40 Mo10 O6 96.6(5) . . ?
O38 Mo10 O6 94.0(4) . . ?
O5 Mo10 O6 154.4(4) . . ?
O21 Mo10 O6 74.8(4) . . ?
O40 Mo10 O23 168.7(5) . . ?
O38 Mo10 O23 76.2(4) . . ?
O5 Mo10 O23 88.6(4) . . ?
O21 Mo10 O23 81.5(3) . . ?
O6 Mo10 O23 72.5(3) . . ?
O40 Mo10 Mo9 94.5(4) . . ?
O38 Mo10 Mo9 131.4(3) . . ?
O5 Mo10 Mo9 122.3(3) . . ?
O21 Mo10 Mo9 37.0(3) . . ?
O6 Mo10 Mo9 38.4(3) . . ?
O23 Mo10 Mo9 78.8(2) . . ?
O37 Mo11 O27 103.5(5) . . ?
O37 Mo11 O10 101.3(5) . . ?
O27 Mo11 O10 98.7(4) . . ?
O37 Mo11 O16 100.5(4) . . ?
O27 Mo11 O16 86.6(4) . . ?
O10 Mo11 O16 155.6(4) . . ?
O37 Mo11 O11 96.7(4) . . ?
O27 Mo11 O11 154.7(4) . . ?
O10 Mo11 O11 91.9(4) . . ?
O16 Mo11 O11 74.8(4) . . ?
O37 Mo11 O12 166.8(4) . . ?
O27 Mo11 O12 89.7(4) . . ?
O10 Mo11 O12 76.1(4) . . ?
O16 Mo11 O12 80.2(3) . . ?
O11 Mo11 O12 70.7(3) . . ?
O37 Mo11 Mo12 96.1(4) . . ?
O27 Mo11 Mo12 123.9(3) . . ?
O10 Mo11 Mo12 128.2(3) . . ?
O16 Mo11 Mo12 37.9(3) . . ?
O11 Mo11 Mo12 37.4(3) . . ?
O12 Mo11 Mo12 76.3(2) . . ?
O29 Mo12 O3 105.1(4) . . ?
O29 Mo12 O39 110.7(5) . . ?
O3 Mo12 O39 78.1(4) . . ?
O29 Mo12 O11 107.1(4) . . ?
O3 Mo12 O11 78.6(4) . . ?
O39 Mo12 O11 139.6(4) . . ?
O29 Mo12 O16 152.5(4) . . ?
O3 Mo12 O16 102.4(4) . . ?
O39 Mo12 O16 76.1(4) . . ?
O11 Mo12 O16 77.2(4) . . ?
O29 Mo12 O29 75.7(5) . 3_675 ?
O3 Mo12 O29 177.5(4) . 3_675 ?
O39 Mo12 O29 103.8(4) . 3_675 ?
O11 Mo12 O29 99.0(4) . 3_675 ?
O16 Mo12 O29 76.7(3) . 3_675 ?
O29 Mo12 Mo12 43.0(3) . 3_675 ?
O3 Mo12 Mo12 148.0(3) . 3_675 ?
O39 Mo12 Mo12 111.4(3) . 3_675 ?
O11 Mo12 Mo12 105.9(3) . 3_675 ?
O16 Mo12 Mo12 109.5(3) . 3_675 ?
O29 Mo12 Mo12 32.7(2) 3_675 3_675 ?
O29 Mo12 Mo1 106.2(4) . . ?
O3 Mo12 Mo1 38.8(3) . . ?
O39 Mo12 Mo1 113.1(3) . . ?
O11 Mo12 Mo1 40.2(3) . . ?
O16 Mo12 Mo1 94.5(3) . . ?
O29 Mo12 Mo1 138.8(3) 3_675 . ?
Mo12 Mo12 Mo1 133.24(7) 3_675 . ?
O29 Mo12 Mo2 108.6(3) . . ?
O3 Mo12 Mo2 38.4(3) . . ?
O39 Mo12 Mo2 40.2(3) . . ?
O11 Mo12 Mo2 113.1(3) . . ?
O16 Mo12 Mo2 93.7(3) . . ?
O29 Mo12 Mo2 143.8(3) 3_675 . ?
Mo12 Mo12 Mo2 138.19(7) 3_675 . ?
Mo1 Mo12 Mo2 76.02(4) . . ?
O29 Mo12 Mo11 136.3(4) . . ?
O3 Mo12 Mo11 95.7(3) . . ?
O39 Mo12 Mo11 111.0(3) . . ?
O11 Mo12 Mo11 40.0(3) . . ?
O16 Mo12 Mo11 37.8(3) . . ?
O29 Mo12 Mo11 82.2(3) 3_675 . ?
Mo12 Mo12 Mo11 107.90(6) 3_675 . ?
Mo1 Mo12 Mo11 68.20(4) . . ?
Mo2 Mo12 Mo11 111.48(5) . . ?
O29 Mo12 Mo8 139.2(4) . . ?
O3 Mo12 Mo8 95.0(3) . . ?
O39 Mo12 Mo8 39.4(3) . . ?
O11 Mo12 Mo8 111.5(3) . . ?
O16 Mo12 Mo8 37.2(3) . . ?
O29 Mo12 Mo8 85.7(3) 3_675 . ?
Mo12 Mo12 Mo8 111.67(7) 3_675 . ?
Mo1 Mo12 Mo8 111.51(5) . . ?
Mo2 Mo12 Mo8 67.56(4) . . ?
Mo11 Mo12 Mo8 74.20(4) . . ?
O43 Mo13 O26 100.6(6) . . ?
O43 Mo13 O30 104.2(5) . . ?
O26 Mo13 O30 97.5(5) . . ?
O43 Mo13 O25 101.4(5) . . ?
O26 Mo13 O25 155.4(4) . . ?
O30 Mo13 O25 87.6(4) . . ?
O43 Mo13 O6 95.3(5) . . ?
O26 Mo13 O6 92.8(4) . . ?
O30 Mo13 O6 155.7(4) . . ?
O25 Mo13 O6 74.4(4) . . ?
O43 Mo13 O23 166.7(5) . . ?
O26 Mo13 O23 75.5(4) . . ?
O30 Mo13 O23 89.0(4) . . ?
O25 Mo13 O23 80.6(4) . . ?
O6 Mo13 O23 72.4(3) . . ?
O33 Mo14 O27 101.5(5) . . ?
O33 Mo14 O13 101.9(5) . . ?
O27 Mo14 O13 86.8(4) . . ?
O33 Mo14 O38 102.5(5) . . ?
O27 Mo14 O38 155.9(4) . . ?
O13 Mo14 O38 89.9(4) . . ?
O33 Mo14 O26 102.4(5) . . ?
O27 Mo14 O26 88.9(4) . . ?
O13 Mo14 O26 155.7(4) . . ?
O38 Mo14 O26 84.3(4) . . ?
O33 Mo14 O23 172.4(5) . . ?
O27 Mo14 O23 83.4(4) . . ?
O13 Mo14 O23 84.0(4) . . ?
O38 Mo14 O23 72.5(4) . . ?
O26 Mo14 O23 71.7(4) . . ?
O1 Si O8 107.6(5) . . ?
O1 Si O12 108.7(5) . . ?
O8 Si O12 111.1(5) . . ?
O1 Si O23 112.4(5) . . ?
O8 Si O23 108.1(5) . . ?
O12 Si O23 109.0(5) . . ?
Si O1 Mo7 125.1(5) . . ?
Si O1 Mo4 122.5(5) . . ?
Mo7 O1 Mo4 96.1(3) . . ?
Si O1 Mo6 126.7(5) . . ?
Mo7 O1 Mo6 87.8(3) . . ?
Mo4 O1 Mo6 88.1(3) . . ?
Mo7 O2 Mo3 153.1(5) . . ?
Mo12 O3 Mo1 104.5(4) . . ?
Mo12 O3 Mo2 105.4(5) . . ?
Mo1 O3 Mo2 145.0(5) . . ?
Mo4 O4 Mo6 122.5(5) . . ?
Mo10 O5 Mo3 151.9(6) . . ?
Mo9 O6 Mo13 104.3(5) . . ?
Mo9 O6 Mo10 100.8(4) . . ?
Mo13 O6 Mo10 114.6(5) . . ?
Mo9 O7 Mo7 102.0(4) . . ?
Mo9 O7 Mo4 103.5(4) . . ?
Mo7 O7 Mo4 113.7(4) . . ?
Si O8 Mo2 124.6(5) . . ?
Si O8 Mo8 123.3(5) . . ?
Mo2 O8 Mo8 96.8(3) . . ?
Si O8 Mo3 126.0(5) . . ?
Mo2 O8 Mo3 87.9(3) . . ?
Mo8 O8 Mo3 87.9(3) . . ?
Mo4 O9 Mo5 151.9(6) . . ?
Mo11 O10 Mo5 122.3(5) . . ?
Mo12 O11 Mo1 101.9(4) . . ?
Mo12 O11 Mo11 102.5(4) . . ?
Mo1 O11 Mo11 116.4(4) . . ?
Si O12 Mo1 124.4(5) . . ?
Si O12 Mo11 122.7(5) . . ?
Mo1 O12 Mo11 97.4(3) . . ?
Si O12 Mo5 126.3(5) . . ?
Mo1 O12 Mo5 87.8(3) . . ?
Mo11 O12 Mo5 87.9(3) . . ?
Mo8 O13 Mo14 151.4(6) . . ?
Mo1 O14 Mo6 152.9(6) . . ?
Mo2 O15 Mo6 153.6(5) . . ?
Mo8 O16 Mo11 146.9(5) . . ?
Mo8 O16 Mo12 105.3(4) . . ?
Mo11 O16 Mo12 104.3(4) . . ?
Mo7 O17 Mo6 122.4(5) . . ?
Mo2 O20 Mo3 121.6(5) . . ?
Mo9 O21 Mo7 104.7(5) . . ?
Mo9 O21 Mo10 103.9(4) . . ?
Mo7 O21 Mo10 146.9(5) . . ?
Si O23 Mo10 124.3(5) . . ?
Si O23 Mo13 122.1(5) . . ?
Mo10 O23 Mo13 96.4(3) . . ?
Si O23 Mo14 127.4(5) . . ?
Mo10 O23 Mo14 87.8(3) . . ?
Mo13 O23 Mo14 88.6(3) . . ?
Mo13 O25 Mo4 146.6(5) . . ?
Mo13 O25 Mo9 105.3(5) . . ?
Mo4 O25 Mo9 104.9(4) . . ?
Mo13 O26 Mo14 123.9(5) . . ?
Mo11 O27 Mo14 152.6(5) . . ?
Mo12 O29 Mo12 104.3(5) . 3_675 ?
Mo13 O30 Mo5 152.1(5) . . ?
Mo8 O31 Mo3 122.5(5) . . ?
Mo1 O36 Mo5 121.4(5) . . ?
Mo10 O38 Mo14 123.3(5) . . ?
Mo12 O39 Mo8 103.9(4) . . ?
Mo12 O39 Mo2 102.5(4) . . ?
Mo8 O39 Mo2 115.5(5) . . ?
C1 N1 C2 118.3(18) . . ?
C1 N1 C3A 118.7(29) . . ?
C2 N1 C3A 122.9(28) . . ?
C1 N1 C3B 112.1(27) . . ?
C2 N1 C3B 102.5(26) . . ?
C3A N1 C3B 52.9(29) . . ?
C1 N1 C4A 53.5(28) . . ?
C2 N1 C4A 103.6(32) . . ?
C3A N1 C4A 111.3(40) . . ?
C3B N1 C4A 154.0(38) . . ?
C1 N1 C4B 112.7(25) . . ?
C2 N1 C4B 105.0(24) . . ?
C3A N1 C4B 53.4(28) . . ?
C3B N1 C4B 105.0(29) . . ?
C4A N1 C4B 68.7(33) . . ?
C4A C1 N1 69.9(39) . . ?
C4B C3A C3B 131.5(62) . . ?
C4B C3A N1 68.7(37) . . ?
C3B C3A N1 65.1(38) . . ?
C3A C3B N1 61.9(37) . . ?
C1 C4A N1 56.7(35) . . ?
C1 C4A C4B 103.4(56) . . ?
N1 C4A C4B 54.8(32) . . ?
C3A C4B N1 57.9(33) . . ?
C3A C4B C4A 104.8(49) . . ?
N1 C4B C4A 56.6(32) . . ?
C7 N2 C8 111.5(20) . . ?
C7 N2 C6 110.0(19) . . ?
C8 N2 C6 107.7(21) . . ?
C7 N2 C5 112.0(18) . . ?
C8 N2 C5 108.4(18) . . ?
C6 N2 C5 107.1(17) . . ?
N2 C5 H5A 109.5(11) . . ?
N2 C5 H5B 109.5(11) . . ?
H5A C5 H5B 109.5 . . ?
N2 C5 H5C 109.5(11) . . ?
H5A C5 H5C 109.5 . . ?
H5B C5 H5C 109.47(6) . . ?
N2 C6 H6A 109.5(11) . . ?
N2 C6 H6B 109.5(14) . . ?
H6A C6 H6B 109.5 . . ?
N2 C6 H6C 109.5(13) . . ?
H6A C6 H6C 109.5 . . ?
H6B C6 H6C 109.5 . . ?
N2 C7 H7A 109.5(14) . . ?
N2 C7 H7B 109.5(14) . . ?
H7A C7 H7B 109.47(5) . . ?
N2 C7 H7C 109.5(13) . . ?
H7A C7 H7C 109.5 . . ?
H7B C7 H7C 109.47(6) . . ?
N2 C8 H8A 109.5(13) . . ?
N2 C8 H8B 109.5(13) . . ?
H8A C8 H8B 109.5 . . ?
N2 C8 H8C 109.5(15) . . ?
H8A C8 H8C 109.47(6) . . ?
H8B C8 H8C 109.47(5) . . ?
C12 N3 C10 110.4(19) . . ?
C12 N3 C11 105.2(22) . . ?
C10 N3 C11 110.4(17) . . ?
C12 N3 C9 109.3(18) . . ?
C10 N3 C9 111.0(17) . . ?
C11 N3 C9 110.3(17) . . ?
N3 C9 H9A 109.5(10) . . ?
N3 C9 H9B 109.5(11) . . ?
H9A C9 H9B 109.5 . . ?
N3 C9 H9C 109.5(10) . . ?
H9A C9 H9C 109.5 . . ?
H9B C9 H9C 109.47(6) . . ?
N3 C10 H10A 109.5(12) . . ?
N3 C10 H10B 109.5(11) . . ?
H10A C10 H10B 109.47(5) . . ?
N3 C10 H10C 109.5(12) . . ?
H10A C10 H10C 109.5 . . ?
H10B C10 H10C 109.5 . . ?
N3 C11 H11A 109.5(15) . . ?
N3 C11 H11B 109.5(14) . . ?
H11A C11 H11B 109.5 . . ?
N3 C11 H11C 109.5(11) . . ?
H11A C11 H11C 109.47(7) . . ?
H11B C11 H11C 109.5 . . ?
N3 C12 H12A 109.5(14) . . ?
N3 C12 H12B 109.5(14) . . ?
H12A C12 H12B 109.5 . . ?
N3 C12 H12C 109.5(14) . . ?
H12A C12 H12C 109.5 . . ?
H12B C12 H12C 109.5 . . ?

loop_
_geom_bond_atom_site_label_1
_geom_bond_atom_site_label_2
_geom_bond_distance
_geom_bond_site_symmetry_2
_geom_bond_publ_flag
Mo1 O34 1.690(9) . ?
Mo1 O36 1.825(10) . ?
Mo1 O14 1.836(9) . ?
Mo1 O3 2.057(10) . ?
Mo1 O11 2.097(9) . ?
Mo1 O12 2.367(9) . ?
Mo1 Mo12 3.176(2) . ?
Mo2 O24 1.690(10) . ?
Mo2 O15 1.807(10) . ?
Mo2 O20 1.846(10) . ?
Mo2 O3 2.058(9) . ?
Mo2 O39 2.114(10) . ?
Mo2 O8 2.375(9) . ?
Mo2 Mo12 3.196(2) . ?
Mo3 O42 1.670(11) . ?
Mo3 O31 1.957(10) . ?
Mo3 O5 1.953(9) . ?
Mo3 O2 1.959(10) . ?
Mo3 O20 1.968(9) . ?
Mo3 O8 2.424(9) . ?
Mo4 O32 1.653(11) . ?
Mo4 O9 1.848(10) . ?
Mo4 O4 1.891(10) . ?
Mo4 O25 2.018(11) . ?
Mo4 O7 2.128(9) . ?
Mo4 O1 2.379(9) . ?
Mo5 O28 1.644(10) . ?
Mo5 O9 1.940(10) . ?
Mo5 O30 1.950(10) . ?
Mo5 O10 1.972(10) . ?
Mo5 O36 1.984(10) . ?
Mo5 O12 2.423(9) . ?
Mo6 O18 1.684(10) . ?
Mo6 O4 1.928(11) . ?
Mo6 O14 1.943(9) . ?
Mo6 O15 1.965(10) . ?
Mo6 O17 1.964(9) . ?
Mo6 O1 2.436(9) . ?
Mo7 O19 1.671(9) . ?
Mo7 O2 1.822(10) . ?
Mo7 O17 1.843(9) . ?
Mo7 O21 2.053(9) . ?
Mo7 O7 2.097(10) . ?
Mo7 O1 2.375(9) . ?
Mo7 Mo9 3.184(2) . ?
Mo8 O22 1.682(11) . ?
Mo8 O13 1.833(10) . ?
Mo8 O31 1.856(10) . ?
Mo8 O16 2.016(9) . ?
Mo8 O39 2.102(10) . ?
Mo8 O8 2.395(9) . ?
Mo8 Mo12 3.217(2) . ?
Mo9 O41 1.699(10) . ?
Mo9 O21 1.967(10) . ?
Mo9 O7 2.000(9) . ?
Mo9 O6 2.009(11) . ?
Mo9 O25 2.072(9) . ?
Mo9 O35 2.197(11) . ?
Mo9 Mo10 3.176(2) . ?
Mo10 O40 1.684(10) . ?
Mo10 O38 1.814(10) . ?
Mo10 O5 1.833(10) . ?
Mo10 O21 2.066(10) . ?
Mo10 O6 2.112(10) . ?
Mo10 O23 2.371(9) . ?
Mo11 O37 1.680(9) . ?
Mo11 O27 1.833(9) . ?
Mo11 O10 1.845(10) . ?
Mo11 O16 2.023(9) . ?
Mo11 O11 2.109(9) . ?
Mo11 O12 2.394(9) . ?
Mo11 Mo12 3.201(2) . ?
Mo12 O29 1.730(9) . ?
Mo12 O3 1.959(9) . ?
Mo12 O39 1.983(10) . ?
Mo12 O11 1.993(9) . ?
Mo12 O16 2.030(9) . ?
Mo12 O29 2.183(10) 3_675 ?
Mo12 Mo12 3.102(2) 3_675 ?
Mo13 O43 1.680(10) . ?
Mo13 O26 1.811(13) . ?
Mo13 O30 1.830(10) . ?
Mo13 O25 2.011(11) . ?
Mo13 O6 2.101(10) . ?
Mo13 O23 2.387(9) . ?
Mo14 O33 1.667(11) . ?
Mo14 O27 1.942(9) . ?
Mo14 O13 1.953(10) . ?
Mo14 O38 1.963(10) . ?
Mo14 O26 1.992(12) . ?
Mo14 O23 2.422(9) . ?
Si O1 1.623(10) . ?
Si O8 1.622(10) . ?
Si O12 1.635(9) . ?
Si O23 1.641(9) . ?
O29 Mo12 2.183(10) 3_675 ?
N1 C1 1.43(3) . ?
N1 C2 1.43(3) . ?
N1 C3A 1.43(6) . ?
N1 C3B 1.47(6) . ?
N1 C4A 1.61(8) . ?
N1 C4B 1.57(5) . ?
C1 C4A 1.37(8) . ?
C3A C4B 1.36(7) . ?
C3A C3B 1.29(7) . ?
C4A C4B 1.79(9) . ?
N2 C7 1.43(2) . ?
N2 C8 1.45(3) . ?
N2 C6 1.48(3) . ?
N2 C5 1.48(2) . ?
C5 H5A 0.96 . ?
C5 H5B 0.96 . ?
C5 H5C 0.96 . ?
C6 H6A 0.96 . ?
C6 H6B 0.96 . ?
C6 H6C 0.96 . ?
C7 H7A 0.96 . ?
C7 H7B 0.96 . ?
C7 H7C 0.96 . ?
C8 H8A 0.96 . ?
C8 H8B 0.96 . ?
C8 H8C 0.96 . ?
N3 C12 1.43(3) . ?
N3 C10 1.44(2) . ?
N3 C11 1.44(2) . ?
N3 C9 1.46(2) . ?
C9 H9A 0.96 . ?
C9 H9B 0.96 . ?
C9 H9C 0.96 . ?
C10 H10A 0.96 . ?
C10 H10B 0.96 . ?
C10 H10C 0.96 . ?
C11 H11A 0.96 . ?
C11 H11B 0.96 . ?
C11 H11C 0.96 . ?
C12 H12A 0.96 . ?
C12 H12B 0.96 . ?
C12 H12C 0.96 . ?
